data_7226889
loop_
_publ_author_name
'Senadi, Gopal Chandru'
'Dhandabani, Ganesh Kumar'
'Hu, Wan-Ping'
'Wang, Jeh-Jeng'

_publ_section_title
;
 Metal-free annulation/aerobic oxidative dehydrogenation of cyclohexanones
 with o-acylanilines: efficient syntheses of acridines
;
_journal_issue 23
_journal_name_full 'Green Chem.'
_journal_page_first 6241
_journal_paper_doi 10.1039/C6GC02396G
_journal_volume 18
_journal_year 2016
_chemical_formula_moiety 'C19 H13 N'
_chemical_formula_sum 'C19 H13 N'
_chemical_formula_weight 255.30
_space_group_crystal_system monoclinic
_space_group_IT_number 14
_space_group_name_Hall '-P 2yn'
_space_group_name_H-M_alt 'P 1 21/n 1'
_symmetry_cell_setting monoclinic
_symmetry_space_group_name_Hall '-P 2yn'
_symmetry_space_group_name_H-M 'P 1 21/n 1'
_atom_sites_solution_hydrogens geom
_audit_creation_method SHELXL-2014/7
_audit_update_record
;
2016-08-19 deposited with the CCDC.
2016-10-24 downloaded from the CCDC.
;
_cell_angle_alpha 90
_cell_angle_beta 107.345(8)
_cell_angle_gamma 90
_cell_formula_units_Z 4
_cell_length_a 8.4892(6)
_cell_length_b 17.7731(15)
_cell_length_c 9.0884(7)
_cell_measurement_reflns_used 1020
_cell_measurement_temperature 150(2)
_cell_measurement_theta_max 28.5770
_cell_measurement_theta_min 3.3970
_cell_volume 1308.90(18)
_computing_cell_refinement
; 
CrysAlis RED, Oxford Diffraction Ltd., 
Version 1.171.32.29 (release 10-06-2008 CrysAlis171 .NET) 
(compiled Jun 10 2008,16:49:55) 
;
_computing_data_collection
; 
CrysAlis CCD, Oxford Diffraction Ltd., 
Version 1.171.32.29 (release 10-06-2008 CrysAlis171 .NET) 
(compiled Jun 10 2008,16:49:55) 
;
_computing_data_reduction
; 
CrysAlis RED, Oxford Diffraction Ltd., 
Version 1.171.32.29 (release 10-06-2008 CrysAlis171 .NET) 
(compiled Jun 10 2008,16:49:55) 
;
_computing_molecular_graphics 'Bruker SHELXTL'
_computing_publication_material 'Bruker SHELXTL'
_computing_structure_refinement 'SHELXL-2014/7 (Sheldrick, 2014)'
_computing_structure_solution 'SHELXS-97 (Sheldrick 2008)'
_diffrn_ambient_temperature 150(2)
_diffrn_measured_fraction_theta_full 0.999
_diffrn_measured_fraction_theta_max 0.843
_diffrn_measurement_device_type 'CCD detector'
_diffrn_measurement_method '\w scans'
_diffrn_radiation_probe x-ray
_diffrn_radiation_type MoK\a
_diffrn_radiation_wavelength 0.71073
_diffrn_reflns_av_R_equivalents 0.0487
_diffrn_reflns_av_unetI/netI 0.0755
_diffrn_reflns_Laue_measured_fraction_full 0.999
_diffrn_reflns_Laue_measured_fraction_max 0.843
_diffrn_reflns_limit_h_max 11
_diffrn_reflns_limit_h_min -9
_diffrn_reflns_limit_k_max 20
_diffrn_reflns_limit_k_min -24
_diffrn_reflns_limit_l_max 12
_diffrn_reflns_limit_l_min -10
_diffrn_reflns_number 6020
_diffrn_reflns_point_group_measured_fraction_full 0.999
_diffrn_reflns_point_group_measured_fraction_max 0.843
_diffrn_reflns_theta_full 25.242
_diffrn_reflns_theta_max 29.324
_diffrn_reflns_theta_min 2.763
_exptl_absorpt_coefficient_mu 0.075
_exptl_absorpt_correction_T_max 1.00000
_exptl_absorpt_correction_T_min 0.98750
_exptl_absorpt_correction_type multi-scan
_exptl_absorpt_process_details
; 
CrysAlisPro, Agilent Technologies, 
Version 1.171.37.31 (release 14-01-2014 CrysAlis171 .NET) 
(compiled Jan 14 2014,18:38:05) 
Empirical absorption correction using spherical harmonics, 
 implemented in SCALE3 ABSPACK scaling algorithm. 
;
_exptl_crystal_colour brown
_exptl_crystal_density_diffrn 1.296
_exptl_crystal_description parallelepiped
_exptl_crystal_F_000 536
_exptl_crystal_size_max 0.30
_exptl_crystal_size_mid 0.24
_exptl_crystal_size_min 0.13
_refine_diff_density_max 0.303
_refine_diff_density_min -0.258
_refine_diff_density_rms 0.048
_refine_ls_extinction_method none
_refine_ls_goodness_of_fit_ref 1.012
_refine_ls_hydrogen_treatment constr
_refine_ls_matrix_type full
_refine_ls_number_parameters 181
_refine_ls_number_reflns 3031
_refine_ls_number_restraints 0
_refine_ls_restrained_S_all 1.012
_refine_ls_R_factor_all 0.1114
_refine_ls_R_factor_gt 0.0639
_refine_ls_shift/su_max 0.000
_refine_ls_shift/su_mean 0.000
_refine_ls_structure_factor_coef Fsqd
_refine_ls_weighting_details 'w=1/[\s^2^(Fo^2^)+(0.0566P)^2^+0.0496P] where P=(Fo^2^+2Fc^2^)/3'
_refine_ls_weighting_scheme calc
_refine_ls_wR_factor_gt 0.1252
_refine_ls_wR_factor_ref 0.1479
_reflns_Friedel_coverage 0.000
_reflns_number_gt 1885
_reflns_number_total 3031
_reflns_threshold_expression 'I > 2\s(I)'
_cod_data_source_file c6gc02396g2.cif
_cod_data_source_block g1063
_cod_depositor_comments
;
The following automatic conversions were performed:

'_symmetry_cell_setting' value 'Monoclinic' changed to 'monoclinic'
according to
/usr/data/users/saulius/crontab/automatic-downloads/rss-feeds/RSC/lib/dictionaries/cif_core.dic
dictionary named 'cif_core.dic' version 2.4.2 from 2011-04-26.

Automatic conversion script
Id: cif_fix_values 4268 2015-11-12 08:31:59Z antanas 

 Adding full bibliography for 7226889--7226892.cif.
;
_cod_original_cell_volume 1308.89(18)
_cod_original_sg_symbol_H-M P2(1)/n
_cod_database_code 7226889
_shelx_shelxl_version_number 2014/7
_shelx_space_group_comment
; 
The symmetry employed for this shelxl refinement is uniquely defined 
by the following loop, which should always be used as a source of 
symmetry information in preference to the above space-group names. 
They are only intended as comments. 
;

loop_
_space_group_symop_operation_xyz
'x, y, z'
'-x+1/2, y+1/2, -z+1/2'
'-x, -y, -z'
'x-1/2, -y-1/2, z-1/2'

loop_
_atom_site_label
_atom_site_type_symbol
_atom_site_fract_x
_atom_site_fract_y
_atom_site_fract_z
_atom_site_U_iso_or_equiv
_atom_site_adp_type
_atom_site_occupancy
_atom_site_site_symmetry_order
_atom_site_calc_flag
_atom_site_refinement_flags_posn
_atom_site_refinement_flags_adp
N N -0.21711(19) 0.13981(10) 0.03014(19) 0.0271(4) Uani 1 1 d . .
C1 C -0.2340(2) 0.15445(12) 0.1701(2) 0.0251(5) Uani 1 1 d . .
C2 C -0.3898(2) 0.18129(12) 0.1768(2) 0.0312(5) Uani 1 1 d . .
H2A H -0.4787 0.1857 0.0845 0.037 Uiso 1 1 calc R U
C3 C -0.4130(2) 0.20067(13) 0.3132(3) 0.0355(6) Uani 1 1 d . .
H3A H -0.5172 0.2194 0.3152 0.043 Uiso 1 1 calc R U
C4 C -0.2831(2) 0.19319(13) 0.4528(3) 0.0330(5) Uani 1 1 d . .
H4A H -0.3008 0.2070 0.5476 0.040 Uiso 1 1 calc R U
C5 C -0.1333(2) 0.16630(12) 0.4520(2) 0.0283(5) Uani 1 1 d . .
H5A H -0.0480 0.1608 0.5467 0.034 Uiso 1 1 calc R U
C6 C -0.1022(2) 0.14622(11) 0.3109(2) 0.0225(5) Uani 1 1 d . .
C7 C 0.0506(2) 0.11936(12) 0.3029(2) 0.0225(5) Uani 1 1 d . .
C8 C 0.0706(2) 0.10515(11) 0.1577(2) 0.0225(5) Uani 1 1 d . .
C9 C 0.2228(2) 0.08113(12) 0.1360(2) 0.0282(5) Uani 1 1 d . .
H9A H 0.3161 0.0734 0.2233 0.034 Uiso 1 1 calc R U
C10 C 0.2362(3) 0.06914(13) -0.0069(2) 0.0323(5) Uani 1 1 d . .
H10A H 0.3387 0.0533 -0.0187 0.039 Uiso 1 1 calc R U
C11 C 0.0980(3) 0.08005(13) -0.1395(2) 0.0332(5) Uani 1 1 d . .
H11A H 0.1087 0.0709 -0.2390 0.040 Uiso 1 1 calc R U
C12 C -0.0495(2) 0.10348(12) -0.1251(2) 0.0297(5) Uani 1 1 d . .
H12A H -0.1405 0.1110 -0.2147 0.036 Uiso 1 1 calc R U
C13 C -0.0681(2) 0.11669(12) 0.0230(2) 0.0249(5) Uani 1 1 d . .
C14 C 0.1910(2) 0.10522(12) 0.4458(2) 0.0225(5) Uani 1 1 d . .
C15 C 0.2805(2) 0.16457(13) 0.5308(2) 0.0279(5) Uani 1 1 d . .
H15A H 0.2516 0.2149 0.4990 0.033 Uiso 1 1 calc R U
C16 C 0.4119(2) 0.15052(14) 0.6619(2) 0.0317(5) Uani 1 1 d . .
H16A H 0.4721 0.1914 0.7195 0.038 Uiso 1 1 calc R U
C17 C 0.4553(2) 0.07762(14) 0.7088(2) 0.0315(6) Uani 1 1 d . .
H17A H 0.5460 0.0683 0.7977 0.038 Uiso 1 1 calc R U
C18 C 0.3668(2) 0.01827(14) 0.6263(2) 0.0315(5) Uani 1 1 d . .
H18A H 0.3959 -0.0319 0.6592 0.038 Uiso 1 1 calc R U
C19 C 0.2348(2) 0.03175(13) 0.4948(2) 0.0280(5) Uani 1 1 d . .
H19A H 0.1745 -0.0093 0.4383 0.034 Uiso 1 1 calc R U

loop_
_atom_site_aniso_label
_atom_site_aniso_U_11
_atom_site_aniso_U_22
_atom_site_aniso_U_33
_atom_site_aniso_U_23
_atom_site_aniso_U_13
_atom_site_aniso_U_12
N 0.0248(8) 0.0279(10) 0.0258(9) 0.0017(8) 0.0033(7) -0.0002(8)
C1 0.0231(10) 0.0222(11) 0.0290(11) 0.0022(10) 0.0062(8) -0.0010(9)
C2 0.0227(10) 0.0327(13) 0.0346(12) 0.0040(11) 0.0028(9) 0.0000(10)
C3 0.0267(11) 0.0341(14) 0.0473(14) 0.0023(12) 0.0133(10) 0.0059(11)
C4 0.0325(11) 0.0365(14) 0.0339(12) -0.0031(11) 0.0157(9) -0.0008(11)
C5 0.0273(10) 0.0315(13) 0.0251(11) 0.0005(10) 0.0063(8) -0.0022(10)
C6 0.0225(9) 0.0193(11) 0.0245(11) 0.0025(9) 0.0055(8) -0.0009(9)
C7 0.0222(9) 0.0207(11) 0.0224(10) 0.0007(9) 0.0034(8) -0.0015(9)
C8 0.0235(9) 0.0216(11) 0.0202(10) 0.0009(9) 0.0032(8) -0.0027(9)
C9 0.0238(10) 0.0327(13) 0.0263(11) 0.0004(10) 0.0045(8) 0.0004(10)
C10 0.0282(10) 0.0394(14) 0.0315(12) -0.0007(11) 0.0123(9) 0.0010(11)
C11 0.0398(12) 0.0391(14) 0.0214(11) -0.0021(11) 0.0100(9) -0.0020(11)
C12 0.0319(11) 0.0327(13) 0.0205(11) -0.0005(10) 0.0018(9) -0.0039(10)
C13 0.0252(10) 0.0228(11) 0.0249(11) 0.0004(9) 0.0047(8) -0.0027(10)
C14 0.0214(9) 0.0268(12) 0.0193(10) -0.0029(9) 0.0060(8) -0.0005(9)
C15 0.0275(10) 0.0269(12) 0.0287(11) -0.0022(10) 0.0074(9) 0.0007(10)
C16 0.0251(10) 0.0415(15) 0.0267(11) -0.0076(11) 0.0049(9) -0.0063(11)
C17 0.0198(9) 0.0503(16) 0.0212(10) 0.0014(11) 0.0009(8) 0.0028(11)
C18 0.0279(10) 0.0378(14) 0.0266(11) 0.0047(11) 0.0047(9) 0.0068(11)
C19 0.0270(10) 0.0293(12) 0.0243(11) -0.0045(10) 0.0026(8) -0.0033(10)

loop_
_atom_type_symbol
_atom_type_description
_atom_type_scat_dispersion_real
_atom_type_scat_dispersion_imag
_atom_type_scat_source
C C 0.0033 0.0016 'International Tables Vol C Tables 4.2.6.8 and 6.1.1.4'
H H 0.0000 0.0000 'International Tables Vol C Tables 4.2.6.8 and 6.1.1.4'
N N 0.0061 0.0033 'International Tables Vol C Tables 4.2.6.8 and 6.1.1.4'

loop_
_geom_angle_atom_site_label_1
_geom_angle_atom_site_label_2
_geom_angle_atom_site_label_3
_geom_angle
C1 N C13 118.00(16)
N C1 C2 117.82(18)
N C1 C6 123.26(17)
C2 C1 C6 118.91(19)
C3 C2 C1 120.94(19)
C3 C2 H2A 119.5
C1 C2 H2A 119.5
C2 C3 C4 120.52(19)
C2 C3 H3A 119.7
C4 C3 H3A 119.7
C5 C4 C3 120.5(2)
C5 C4 H4A 119.8
C3 C4 H4A 119.8
C4 C5 C6 121.01(19)
C4 C5 H5A 119.5
C6 C5 H5A 119.5
C7 C6 C5 123.46(17)
C7 C6 C1 118.41(18)
C5 C6 C1 118.13(17)
C6 C7 C8 118.83(17)
C6 C7 C14 121.40(18)
C8 C7 C14 119.78(16)
C7 C8 C9 123.47(17)
C7 C8 C13 118.52(17)
C9 C8 C13 118.00(17)
C10 C9 C8 121.19(18)
C10 C9 H9A 119.4
C8 C9 H9A 119.4
C9 C10 C11 120.44(19)
C9 C10 H10A 119.8
C11 C10 H10A 119.8
C12 C11 C10 120.68(19)
C12 C11 H11A 119.7
C10 C11 H11A 119.7
C11 C12 C13 120.41(18)
C11 C12 H12A 119.8
C13 C12 H12A 119.8
N C13 C12 117.80(17)
N C13 C8 122.92(18)
C12 C13 C8 119.28(17)
C19 C14 C15 118.89(18)
C19 C14 C7 120.10(18)
C15 C14 C7 121.00(19)
C14 C15 C16 120.3(2)
C14 C15 H15A 119.8
C16 C15 H15A 119.8
C17 C16 C15 120.4(2)
C17 C16 H16A 119.8
C15 C16 H16A 119.8
C18 C17 C16 119.89(19)
C18 C17 H17A 120.1
C16 C17 H17A 120.1
C17 C18 C19 120.2(2)
C17 C18 H18A 119.9
C19 C18 H18A 119.9
C14 C19 C18 120.3(2)
C14 C19 H19A 119.8
C18 C19 H19A 119.8

loop_
_geom_bond_atom_site_label_1
_geom_bond_atom_site_label_2
_geom_bond_distance
N C1 1.347(2)
N C13 1.350(2)
C1 C2 1.424(3)
C1 C6 1.434(3)
C2 C3 1.356(3)
C2 H2A 0.9500
C3 C4 1.418(3)
C3 H3A 0.9500
C4 C5 1.361(3)
C4 H4A 0.9500
C5 C6 1.429(3)
C5 H5A 0.9500
C6 C7 1.405(3)
C7 C8 1.403(3)
C7 C14 1.499(3)
C8 C9 1.429(3)
C8 C13 1.438(3)
C9 C10 1.354(3)
C9 H9A 0.9500
C10 C11 1.422(3)
C10 H10A 0.9500
C11 C12 1.362(3)
C11 H11A 0.9500
C12 C13 1.421(3)
C12 H12A 0.9500
C14 C19 1.394(3)
C14 C15 1.391(3)
C15 C16 1.391(3)
C15 H15A 0.9500
C16 C17 1.379(3)
C16 H16A 0.9500
C17 C18 1.379(3)
C17 H17A 0.9500
C18 C19 1.394(3)
C18 H18A 0.9500
C19 H19A 0.9500
